data_7220450
loop_
_publ_author_name
'Stefa\'nczyk, O.'
'Majcher, A. M.'
'Rams, M.'
'Nitek, W.'
'Mathoni\`ere, C.'
'Sieklucka, B.'

_publ_section_title
;
 Linking magnetic MII--[MV(CN)8] chains into 2D inorganic--organic hybrid
 materials
;
_journal_issue 24
_journal_name_full CrystEngComm
_journal_page_first 4533
_journal_paper_doi 10.1039/C5CE00414D
_journal_volume 17
_journal_year 2015
_chemical_compound_source 'synthesis as described'
_chemical_formula_moiety 'C50 H74 Cu3 Mo2 N28 O10'
_chemical_formula_sum 'C50 H74 Cu3 Mo2 N28 O10'
_chemical_formula_weight 1609.87
_chemical_name_systematic
catena-((\mu2-pyrazine)-hexakis(\mu2-cyano)-decakis(cyano)-decakis(dimethylformamide)-tri-copper(ii)-di-molybdenum(v))
_chemical_properties_physical 'Moisture-sensitive, Heat-sensitive, Light-sensitive'
_space_group_IT_number 2
_symmetry_cell_setting triclinic
_symmetry_Int_Tables_number 2
_symmetry_space_group_name_Hall '-P 1'
_symmetry_space_group_name_H-M 'P -1'
_atom_sites_solution_hydrogens geom
_atom_sites_solution_primary direct
_atom_sites_solution_secondary difmap
_audit_creation_date 2014-03-05T19:03:32-00:00
_audit_creation_method 'WinGX routine CIF_UPDATE'
_audit_update_record
;
2015-01-26 deposited with the CCDC.
2015-05-11 downloaded from the CCDC.
;
_cell_angle_alpha 93.364(2)
_cell_angle_beta 104.168(2)
_cell_angle_gamma 102.945(2)
_cell_formula_units_Z 1
_cell_length_a 10.0560(3)
_cell_length_b 10.6970(3)
_cell_length_c 17.4100(5)
_cell_measurement_reflns_used 7262
_cell_measurement_temperature 100(2)
_cell_measurement_theta_max 27.485
_cell_measurement_theta_min 0.998
_cell_volume 1756.85(9)
_computing_cell_refinement 'HKL Scalepack (Otwinowski & Minor 1997)'
_computing_data_collection 'Collect (Bruker AXS BV, 1997-2004)'
_computing_data_reduction 'HKL Denzo and Scalepack (Otwinowski & Minor 1997)'
_computing_structure_refinement 'SHELXL-97 (Sheldrick, 2008)'
_computing_structure_solution 'SIR97 (Altomare et al, 1997)'
_diffrn_ambient_temperature 100(2)
_diffrn_detector_area_resol_mean 9
_diffrn_measured_fraction_theta_full 0.99
_diffrn_measured_fraction_theta_max 0.99
_diffrn_measurement_device '95mm CCD camera on \k-goniostat'
_diffrn_measurement_device_type KappaCCD
_diffrn_measurement_method CCD
_diffrn_orient_matrix_type 'by Bruker AXS Collect from scalepack cell'
_diffrn_orient_matrix_UB_11 0.0841837
_diffrn_orient_matrix_UB_12 -0.0046723
_diffrn_orient_matrix_UB_13 0.0433853
_diffrn_orient_matrix_UB_21 0.0223653
_diffrn_orient_matrix_UB_22 -0.0639768
_diffrn_orient_matrix_UB_23 -0.0360271
_diffrn_orient_matrix_UB_31 0.0600994
_diffrn_orient_matrix_UB_32 0.0722518
_diffrn_orient_matrix_UB_33 -0.0195092
_diffrn_radiation_monochromator graphite
_diffrn_radiation_type MoK\a
_diffrn_radiation_wavelength 0.71073
_diffrn_reflns_av_R_equivalents 0.0257
_diffrn_reflns_av_unetI/netI 0.0389
_diffrn_reflns_limit_h_max 12
_diffrn_reflns_limit_h_min -13
_diffrn_reflns_limit_k_max 13
_diffrn_reflns_limit_k_min -13
_diffrn_reflns_limit_l_max 22
_diffrn_reflns_limit_l_min -22
_diffrn_reflns_number 13838
_diffrn_reflns_theta_full 27.45
_diffrn_reflns_theta_max 27.45
_diffrn_reflns_theta_min 2.74
_exptl_absorpt_coefficient_mu 1.311
_exptl_absorpt_correction_T_max 0.900
_exptl_absorpt_correction_T_min 0.737
_exptl_absorpt_correction_type empirical
_exptl_absorpt_process_details scalepack
_exptl_crystal_colour green
_exptl_crystal_density_diffrn 1.522
_exptl_crystal_density_method 'not measured'
_exptl_crystal_description prism
_exptl_crystal_F_000 821
_exptl_crystal_preparation 'Magnetic properties'
_exptl_crystal_size_max 0.31
_exptl_crystal_size_mid 0.2
_exptl_crystal_size_min 0.08
_refine_diff_density_max 0.646
_refine_diff_density_min -0.852
_refine_diff_density_rms 0.089
_refine_ls_extinction_method none
_refine_ls_goodness_of_fit_gt 27.107
_refine_ls_goodness_of_fit_ref 1.046
_refine_ls_hydrogen_treatment mixed
_refine_ls_matrix_type full
_refine_ls_number_parameters 451
_refine_ls_number_reflns 7939
_refine_ls_number_restraints 0
_refine_ls_restrained_S_all 1.046
_refine_ls_R_factor_all 0.0432
_refine_ls_R_factor_gt 0.032
_refine_ls_shift/su_max 0.001
_refine_ls_shift/su_mean 0
_refine_ls_structure_factor_coef Fsqd
_refine_ls_weighting_details 'calc w=1/[\s^2^(Fo^2^)+(0.0383P)^2^+1.2405P] where P=(Fo^2^+2Fc^2^)/3'
_refine_ls_weighting_scheme calc
_refine_ls_wR_factor_gt 0.0746
_refine_ls_wR_factor_ref 0.0801
_reflns_number_gt 6646
_reflns_number_total 7939
_reflns_threshold_expression >2\s(I)
_cod_data_source_file c5ce00414d2.cif
_cod_data_source_block CupyzMo
_cod_depositor_comments 'Adding full bibliography for 7220448--7220450.cif.'
_cod_database_code 7220450

loop_
_symmetry_equiv_pos_as_xyz
'x, y, z'
'-x, -y, -z'

loop_
_atom_site_label
_atom_site_type_symbol
_atom_site_fract_x
_atom_site_fract_y
_atom_site_fract_z
_atom_site_U_iso_or_equiv
_atom_site_adp_type
_atom_site_occupancy
_atom_site_symmetry_multiplicity
_atom_site_calc_flag
_atom_site_refinement_flags
Mo1 Mo 0.69930(2) 0.139394(17) 0.738481(11) 0.01267(6) Uani 1 1 d .
Cu2 Cu 1 0 1 0.01929(10) Uani 1 2 d S
Cu3 Cu 0.72409(3) 0.23042(2) 0.431452(16) 0.01417(7) Uani 1 1 d .
C1 C 0.8286(2) 0.0928(2) 0.84655(14) 0.0164(5) Uani 1 1 d .
N1 N 0.8909(2) 0.0628(2) 0.90392(12) 0.0202(4) Uani 1 1 d .
C8 C 0.7784(2) -0.0257(2) 0.71123(13) 0.0173(5) Uani 1 1 d .
N8 N 0.8160(2) -0.1156(2) 0.69675(13) 0.0235(5) Uani 1 1 d .
C3 C 0.5234(2) 0.0029(2) 0.65689(13) 0.0155(4) Uani 1 1 d .
N3 N 0.4328(2) -0.07453(19) 0.61608(11) 0.0174(4) Uani 1 1 d .
C5 C 0.5506(3) 0.0524(2) 0.80216(14) 0.0189(5) Uani 1 1 d .
N5 N 0.4710(2) 0.0058(2) 0.83573(13) 0.0276(5) Uani 1 1 d .
C7 C 0.8989(3) 0.2735(2) 0.74363(13) 0.0178(5) Uani 1 1 d .
N7 N 1.0012(2) 0.3462(2) 0.74259(13) 0.0264(5) Uani 1 1 d .
C2 C 0.7200(2) 0.1601(2) 0.61905(13) 0.0152(4) Uani 1 1 d .
N2 N 0.7335(2) 0.17246(19) 0.55600(12) 0.0199(4) Uani 1 1 d .
C4 C 0.5548(3) 0.2559(2) 0.69309(14) 0.0210(5) Uani 1 1 d .
N4 N 0.4743(3) 0.3145(2) 0.66740(14) 0.0333(6) Uani 1 1 d .
C6 C 0.7217(3) 0.2898(2) 0.83311(14) 0.0187(5) Uani 1 1 d .
N6 N 0.7346(3) 0.3675(2) 0.88411(13) 0.0272(5) Uani 1 1 d .
O1 O 1.1963(2) 0.14241(19) 0.98723(12) 0.0329(4) Uani 1 1 d .
C11 C 1.3183(3) 0.1309(3) 1.01056(16) 0.0258(5) Uani 1 1 d .
N11 N 1.4305(2) 0.2080(2) 0.99501(13) 0.0272(5) Uani 1 1 d .
C13 C 1.5733(3) 0.1918(3) 1.02495(18) 0.0329(6) Uani 1 1 d .
H13C H 1.5706 0.1176 1.0555 0.049 Uiso 1 1 calc R
H13B H 1.6328 0.27 1.0595 0.049 Uiso 1 1 calc R
H13A H 1.6127 0.177 0.98 0.049 Uiso 1 1 calc R
C12 C 1.4134(4) 0.3079(3) 0.9436(2) 0.0439(8) Uani 1 1 d .
H12B H 1.4459 0.2903 0.8963 0.066 Uiso 1 1 calc R
H12C H 1.4695 0.3919 0.9725 0.066 Uiso 1 1 calc R
H12A H 1.3134 0.3092 0.9271 0.066 Uiso 1 1 calc R
O2 O 1.0302(2) -0.13499(19) 0.92576(11) 0.0318(4) Uani 1 1 d .
C21 C 1.0504(3) -0.2408(3) 0.94278(16) 0.0276(6) Uani 1 1 d .
N21 N 1.0555(2) -0.3328(2) 0.89033(13) 0.0272(5) Uani 1 1 d .
C23 C 1.0860(3) -0.4542(3) 0.91432(17) 0.0343(7) Uani 1 1 d .
H23C H 1.1118 -0.449 0.9727 0.051 Uiso 1 1 calc R
H23B H 1.1646 -0.4697 0.8944 0.051 Uiso 1 1 calc R
H23A H 1.0019 -0.5253 0.892 0.051 Uiso 1 1 calc R
C22 C 1.0324(4) -0.3174(3) 0.80626(18) 0.0413(8) Uani 1 1 d .
H22A H 0.9966 -0.2403 0.7959 0.062 Uiso 1 1 calc R
H22B H 0.963 -0.3936 0.7745 0.062 Uiso 1 1 calc R
H22C H 1.1218 -0.3078 0.7915 0.062 Uiso 1 1 calc R
O3 O 0.85958(17) 0.13807(16) 0.40541(10) 0.0202(4) Uani 1 1 d .
C31 C 0.8300(3) 0.0809(2) 0.33522(15) 0.0202(5) Uani 1 1 d .
N31 N 0.8654(2) -0.0259(2) 0.31883(13) 0.0225(4) Uani 1 1 d .
C32 C 0.9381(3) -0.0900(3) 0.38174(18) 0.0332(6) Uani 1 1 d .
H32A H 1.039 -0.0708 0.384 0.05 Uiso 1 1 calc R
H32B H 0.8978 -0.1835 0.3704 0.05 Uiso 1 1 calc R
H32C H 0.9263 -0.0587 0.4331 0.05 Uiso 1 1 calc R
C33 C 0.8361(3) -0.0841(3) 0.23616(17) 0.0338(7) Uani 1 1 d .
H33A H 0.7802 -0.0365 0.2003 0.051 Uiso 1 1 calc R
H33C H 0.783 -0.1744 0.2306 0.051 Uiso 1 1 calc R
H33B H 0.9256 -0.0804 0.2223 0.051 Uiso 1 1 calc R
O4 O 0.68226(18) 0.30101(16) 0.29878(10) 0.0222(4) Uani 1 1 d .
C41 C 0.5553(3) 0.2943(2) 0.26691(15) 0.0218(5) Uani 1 1 d .
N41 N 0.5073(2) 0.3729(2) 0.21719(13) 0.0240(5) Uani 1 1 d .
C42 C 0.6025(3) 0.4817(3) 0.19653(18) 0.0337(6) Uani 1 1 d .
H42A H 0.7006 0.4828 0.2235 0.051 Uiso 1 1 calc R
H42C H 0.5815 0.5624 0.2135 0.051 Uiso 1 1 calc R
H42B H 0.5897 0.4729 0.1387 0.051 Uiso 1 1 calc R
C43 C 0.3561(3) 0.3582(3) 0.18365(19) 0.0360(7) Uani 1 1 d .
H43C H 0.3031 0.2819 0.2014 0.054 Uiso 1 1 calc R
H43A H 0.3342 0.3475 0.1253 0.054 Uiso 1 1 calc R
H43B H 0.3293 0.4352 0.2017 0.054 Uiso 1 1 calc R
O5 O 0.58467(18) 0.33097(16) 0.44316(10) 0.0205(4) Uani 1 1 d .
C51 C 0.4790(3) 0.2847(3) 0.46806(15) 0.0232(5) Uani 1 1 d .
C52 C 0.3442(3) 0.4272(3) 0.40153(19) 0.0339(7) Uani 1 1 d .
H52A H 0.4312 0.4597 0.3854 0.051 Uiso 1 1 calc R
H52C H 0.3221 0.4983 0.4301 0.051 Uiso 1 1 calc R
H52B H 0.266 0.3908 0.354 0.051 Uiso 1 1 calc R
C53 C 0.2455(3) 0.2701(4) 0.48574(19) 0.0417(8) Uani 1 1 d .
H53C H 0.2654 0.196 0.5129 0.063 Uiso 1 1 calc R
H53A H 0.1589 0.2414 0.442 0.063 Uiso 1 1 calc R
H53B H 0.2329 0.3348 0.5238 0.063 Uiso 1 1 calc R
N51 N 0.3638(2) 0.3271(2) 0.45366(13) 0.0277(5) Uani 1 1 d .
C9 C 0.9307(3) 0.4712(2) 0.42276(14) 0.0208(5) Uani 1 1 d .
H9 H 0.8838 0.4532 0.3674 0.025 Uiso 1 1 calc R
C10 C 0.9569(3) 0.4211(2) 0.55020(14) 0.0199(5) Uani 1 1 d .
H10 H 0.9288 0.3666 0.5875 0.024 Uiso 1 1 calc R
N9 N 0.8868(2) 0.39200(18) 0.47315(11) 0.0151(4) Uani 1 1 d .
H31 H 0.773(3) 0.111(3) 0.2898(18) 0.026(8) Uiso 1 1 d .
H11 H 1.345(3) 0.062(3) 1.0448(18) 0.025(7) Uiso 1 1 d .
H41 H 0.477(3) 0.232(3) 0.2775(18) 0.027(8) Uiso 1 1 d .
H51 H 0.472(3) 0.215(3) 0.4987(19) 0.032(8) Uiso 1 1 d .
H21 H 1.071(4) -0.264(3) 1.002(2) 0.040(9) Uiso 1 1 d .

loop_
_atom_site_aniso_label
_atom_site_aniso_U_11
_atom_site_aniso_U_22
_atom_site_aniso_U_33
_atom_site_aniso_U_23
_atom_site_aniso_U_13
_atom_site_aniso_U_12
Mo1 0.01311(10) 0.01176(10) 0.01008(10) -0.00015(7) 0.00063(7) -0.00010(7)
Cu2 0.0202(2) 0.0256(2) 0.01103(19) -0.00054(16) -0.00102(16) 0.01003(17)
Cu3 0.01203(14) 0.01257(13) 0.01429(14) -0.00135(10) 0.00177(11) -0.00168(10)
C1 0.0153(11) 0.0178(11) 0.0145(11) -0.0002(9) 0.0029(9) 0.0025(9)
N1 0.0193(10) 0.0237(10) 0.0158(10) -0.0015(8) 0.0026(8) 0.0048(8)
C8 0.0169(11) 0.0184(11) 0.0129(11) 0.0008(9) 0.0007(9) 0.0007(9)
N8 0.0258(11) 0.0222(11) 0.0196(10) -0.0005(8) 0.0010(9) 0.0061(9)
C3 0.0152(11) 0.0165(11) 0.0138(10) 0.0029(9) 0.0031(9) 0.0022(9)
N3 0.0167(10) 0.0179(9) 0.0143(9) 0.0001(8) 0.0019(8) 0.0005(8)
C5 0.0180(12) 0.0230(12) 0.0116(10) 0.0011(9) -0.0008(9) 0.0020(9)
N5 0.0195(11) 0.0400(13) 0.0204(11) 0.0058(10) 0.0044(9) 0.0015(10)
C7 0.0187(12) 0.0188(11) 0.0121(11) -0.0032(9) 0.0024(9) 0.0004(9)
N7 0.0256(12) 0.0254(11) 0.0212(11) -0.0054(9) 0.0058(9) -0.0054(9)
C2 0.0138(11) 0.0127(10) 0.0153(11) 0.0005(8) 0.0018(9) -0.0018(8)
N2 0.0178(10) 0.0183(10) 0.0177(10) 0.0009(8) 0.0014(8) -0.0032(8)
C4 0.0261(13) 0.0204(12) 0.0152(11) -0.0012(9) 0.0037(10) 0.0058(10)
N4 0.0445(15) 0.0328(13) 0.0233(12) 0.0000(10) 0.0009(11) 0.0206(11)
C6 0.0206(12) 0.0179(11) 0.0160(11) 0.0014(9) 0.0025(9) 0.0039(9)
N6 0.0362(13) 0.0254(11) 0.0189(11) -0.0010(9) 0.0041(9) 0.0095(10)
O1 0.0286(11) 0.0346(11) 0.0305(10) 0.0062(8) -0.0010(9) 0.0071(8)
C11 0.0286(14) 0.0268(13) 0.0221(13) 0.0043(10) 0.0048(11) 0.0084(11)
N11 0.0306(12) 0.0250(11) 0.0245(11) 0.0051(9) 0.0053(10) 0.0054(9)
C13 0.0305(15) 0.0351(15) 0.0326(15) 0.0084(12) 0.0095(12) 0.0049(12)
C12 0.049(2) 0.0319(16) 0.0439(19) 0.0155(14) 0.0024(16) 0.0039(14)
O2 0.0409(12) 0.0337(11) 0.0214(9) 0.0011(8) 0.0051(9) 0.0141(9)
C21 0.0256(14) 0.0310(14) 0.0209(13) -0.0010(11) 0.0026(11) 0.0015(11)
N21 0.0251(12) 0.0310(12) 0.0205(11) -0.0028(9) 0.0033(9) 0.0010(9)
C23 0.0427(17) 0.0271(14) 0.0233(14) -0.0031(11) 0.0049(13) -0.0054(12)
C22 0.056(2) 0.0468(18) 0.0283(15) 0.0036(13) 0.0117(15) 0.0262(16)
O3 0.0156(8) 0.0210(8) 0.0200(9) -0.0032(7) 0.0012(7) 0.0018(7)
C31 0.0155(11) 0.0211(12) 0.0205(12) -0.0025(9) 0.0030(10) 0.0011(9)
N31 0.0188(10) 0.0241(11) 0.0219(11) -0.0050(8) 0.0034(9) 0.0042(8)
C32 0.0412(17) 0.0312(15) 0.0334(15) 0.0069(12) 0.0119(13) 0.0182(13)
C33 0.0274(15) 0.0393(16) 0.0298(15) -0.0148(12) 0.0022(12) 0.0091(12)
O4 0.0208(9) 0.0203(8) 0.0214(9) 0.0019(7) 0.0022(7) 0.0006(7)
C41 0.0249(13) 0.0170(11) 0.0201(12) 0.0017(9) 0.0032(10) 0.0014(10)
N41 0.0295(12) 0.0193(10) 0.0225(11) 0.0056(8) 0.0052(9) 0.0057(9)
C42 0.0455(18) 0.0247(14) 0.0361(16) 0.0132(12) 0.0177(14) 0.0097(12)
C43 0.0377(17) 0.0347(16) 0.0342(16) 0.0113(13) -0.0012(13) 0.0159(13)
O5 0.0157(8) 0.0206(8) 0.0237(9) -0.0023(7) 0.0052(7) 0.0026(7)
C51 0.0197(13) 0.0267(13) 0.0184(12) -0.0053(10) 0.0033(10) -0.0002(10)
C52 0.0244(14) 0.0271(14) 0.0462(17) -0.0073(12) 0.0017(13) 0.0098(11)
C53 0.0207(14) 0.069(2) 0.0315(16) -0.0097(15) 0.0109(12) 0.0037(14)
N51 0.0170(11) 0.0382(13) 0.0231(11) -0.0119(9) 0.0046(9) 0.0018(9)
C9 0.0210(12) 0.0199(12) 0.0153(11) -0.0001(9) 0.0017(10) -0.0036(9)
C10 0.0219(12) 0.0178(11) 0.0153(11) 0.0018(9) 0.0027(10) -0.0026(9)
N9 0.0131(9) 0.0124(9) 0.0169(9) -0.0010(7) 0.0024(8) 0.0000(7)

loop_
_atom_type_symbol
_atom_type_description
_atom_type_scat_dispersion_real
_atom_type_scat_dispersion_imag
_atom_type_scat_source
C C 0.0033 0.0016 'International Tables Vol C Tables 4.2.6.8 and 6.1.1.4'
H H 0 0 'International Tables Vol C Tables 4.2.6.8 and 6.1.1.4'
N N 0.0061 0.0033 'International Tables Vol C Tables 4.2.6.8 and 6.1.1.4'
Cu Cu 0.3201 1.2651 'International Tables Vol C Tables 4.2.6.8 and 6.1.1.4'
Mo Mo -1.6832 0.6857 'International Tables Vol C Tables 4.2.6.8 and 6.1.1.4'
O O 0.0106 0.006 'International Tables Vol C Tables 4.2.6.8 and 6.1.1.4'

loop_
_exptl_crystal_face_index_h
_exptl_crystal_face_index_k
_exptl_crystal_face_index_l
_exptl_crystal_face_perp_dist
0 0 1 0.05
0 0 -1 0.03
-1 1 0 0.11
1 1 0 0.165
1 -1 0 0.09
-1 -1 0 0.15
1 0 0 0.12
-1 0 0 0.13
0 -1 0 0.13

loop_
_geom_angle_atom_site_label_1
_geom_angle_atom_site_label_2
_geom_angle_atom_site_label_3
_geom_angle
_geom_angle_site_symmetry_1
_geom_angle_site_symmetry_3
C5 Mo1 C3 70.51(9) . .
C5 Mo1 C4 87.14(9) . .
C3 Mo1 C4 76.56(9) . .
C5 Mo1 C2 141.72(8) . .
C3 Mo1 C2 72.11(8) . .
C4 Mo1 C2 76.42(9) . .
C5 Mo1 C1 75.33(9) . .
C3 Mo1 C1 124.34(8) . .
C4 Mo1 C1 143.71(9) . .
C2 Mo1 C1 135.15(9) . .
C5 Mo1 C8 99.85(9) . .
C3 Mo1 C8 73.98(9) . .
C4 Mo1 C8 145.27(9) . .
C2 Mo1 C8 77.35(9) . .
C1 Mo1 C8 70.17(8) . .
C5 Mo1 C6 76.30(9) . .
C3 Mo1 C6 135.08(9) . .
C4 Mo1 C6 72.32(9) . .
C2 Mo1 C6 128.35(8) . .
C1 Mo1 C6 72.75(9) . .
C8 Mo1 C6 142.40(9) . .
C5 Mo1 C7 147.48(9) . .
C3 Mo1 C7 142.00(8) . .
C4 Mo1 C7 100.00(9) . .
C2 Mo1 C7 70.35(8) . .
C1 Mo1 C7 80.67(9) . .
C8 Mo1 C7 92.15(9) . .
C6 Mo1 C7 75.84(9) . .
N1 Cu2 N1 180.00(8) . 2_757
N1 Cu2 O2 87.94(8) . .
N1 Cu2 O2 92.06(8) 2_757 .
N1 Cu2 O2 92.06(8) . 2_757
N1 Cu2 O2 87.94(8) 2_757 2_757
O2 Cu2 O2 180.0000(10) . 2_757
N1 Cu2 O1 87.31(8) . .
N1 Cu2 O1 92.69(8) 2_757 .
O2 Cu2 O1 90.50(8) . .
O2 Cu2 O1 89.50(8) 2_757 .
N1 Cu2 O1 92.69(8) . 2_757
N1 Cu2 O1 87.31(8) 2_757 2_757
O2 Cu2 O1 89.50(8) . 2_757
O2 Cu2 O1 90.50(8) 2_757 2_757
O1 Cu2 O1 180 . 2_757
O3 Cu3 O5 172.31(7) . .
O3 Cu3 N3 89.39(8) . 2_656
O5 Cu3 N3 90.40(8) . 2_656
O3 Cu3 N9 89.23(7) . .
O5 Cu3 N9 90.52(7) . .
N3 Cu3 N9 176.35(8) 2_656 .
O3 Cu3 N2 98.13(7) . .
O5 Cu3 N2 89.56(7) . .
N3 Cu3 N2 90.70(7) 2_656 .
N9 Cu3 N2 92.83(7) . .
O3 Cu3 O4 89.83(7) . .
O5 Cu3 O4 82.49(7) . .
N3 Cu3 O4 86.94(7) 2_656 .
N9 Cu3 O4 89.68(7) . .
N2 Cu3 O4 171.69(7) . .
N1 C1 Mo1 176.3(2) . .
C1 N1 Cu2 176.3(2) . .
N8 C8 Mo1 177.8(2) . .
N3 C3 Mo1 176.2(2) . .
C3 N3 Cu3 166.20(19) . 2_656
N5 C5 Mo1 179.7(2) . .
N7 C7 Mo1 176.4(2) . .
N2 C2 Mo1 178.8(2) . .
C2 N2 Cu3 165.7(2) . .
N4 C4 Mo1 177.7(2) . .
N6 C6 Mo1 178.6(2) . .
C11 O1 Cu2 125.17(18) . .
O1 C11 N11 124.3(2) . .
O1 C11 H11 123.2(17) . .
N11 C11 H11 112.5(17) . .
C11 N11 C12 120.7(3) . .
C11 N11 C13 122.3(2) . .
C12 N11 C13 116.9(2) . .
N11 C13 H13C 109.5 . .
N11 C13 H13B 109.5 . .
H13C C13 H13B 109.5 . .
N11 C13 H13A 109.5 . .
H13C C13 H13A 109.5 . .
H13B C13 H13A 109.5 . .
N11 C12 H12B 109.5 . .
N11 C12 H12C 109.5 . .
H12B C12 H12C 109.5 . .
N11 C12 H12A 109.5 . .
H12B C12 H12A 109.5 . .
H12C C12 H12A 109.5 . .
C21 O2 Cu2 125.51(18) . .
O2 C21 N21 123.9(3) . .
O2 C21 H21 122.2(18) . .
N21 C21 H21 113.7(18) . .
C21 N21 C22 121.4(2) . .
C21 N21 C23 121.7(2) . .
C22 N21 C23 116.9(2) . .
N21 C23 H23C 109.5 . .
N21 C23 H23B 109.5 . .
H23C C23 H23B 109.5 . .
N21 C23 H23A 109.5 . .
H23C C23 H23A 109.5 . .
H23B C23 H23A 109.5 . .
N21 C22 H22A 109.5 . .
N21 C22 H22B 109.5 . .
H22A C22 H22B 109.5 . .
N21 C22 H22C 109.5 . .
H22A C22 H22C 109.5 . .
H22B C22 H22C 109.5 . .
C31 O3 Cu3 117.66(16) . .
O3 C31 N31 123.2(2) . .
O3 C31 H31 121.6(18) . .
N31 C31 H31 115.0(17) . .
C31 N31 C32 121.3(2) . .
C31 N31 C33 121.1(2) . .
C32 N31 C33 117.5(2) . .
N31 C32 H32A 109.5 . .
N31 C32 H32B 109.5 . .
H32A C32 H32B 109.5 . .
N31 C32 H32C 109.5 . .
H32A C32 H32C 109.5 . .
H32B C32 H32C 109.5 . .
N31 C33 H33A 109.5 . .
N31 C33 H33C 109.5 . .
H33A C33 H33C 109.5 . .
N31 C33 H33B 109.5 . .
H33A C33 H33B 109.5 . .
H33C C33 H33B 109.5 . .
C41 O4 Cu3 113.46(15) . .
O4 C41 N41 125.5(2) . .
O4 C41 H41 123.9(18) . .
N41 C41 H41 110.5(18) . .
C41 N41 C42 121.6(2) . .
C41 N41 C43 121.4(2) . .
C42 N41 C43 116.9(2) . .
N41 C42 H42A 109.5 . .
N41 C42 H42C 109.5 . .
H42A C42 H42C 109.5 . .
N41 C42 H42B 109.5 . .
H42A C42 H42B 109.5 . .
H42C C42 H42B 109.5 . .
N41 C43 H43C 109.5 . .
N41 C43 H43A 109.5 . .
H43C C43 H43A 109.5 . .
N41 C43 H43B 109.5 . .
H43C C43 H43B 109.5 . .
H43A C43 H43B 109.5 . .
C51 O5 Cu3 122.10(17) . .
O5 C51 N51 123.9(3) . .
O5 C51 H51 124(2) . .
N51 C51 H51 112(2) . .
N51 C52 H52A 109.5 . .
N51 C52 H52C 109.5 . .
H52A C52 H52C 109.5 . .
N51 C52 H52B 109.5 . .
H52A C52 H52B 109.5 . .
H52C C52 H52B 109.5 . .
N51 C53 H53C 109.5 . .
N51 C53 H53A 109.5 . .
H53C C53 H53A 109.5 . .
N51 C53 H53B 109.5 . .
H53C C53 H53B 109.5 . .
H53A C53 H53B 109.5 . .
C51 N51 C52 121.8(2) . .
C51 N51 C53 121.0(3) . .
C52 N51 C53 117.1(2) . .
N9 C9 C10 121.2(2) . 2_766
N9 C9 H9 119.4 . .
C10 C9 H9 119.4 2_766 .
N9 C10 C9 121.8(2) . 2_766
N9 C10 H10 119.1 . .
C9 C10 H10 119.1 2_766 .
C10 N9 C9 117.0(2) . .
C10 N9 Cu3 122.43(16) . .
C9 N9 Cu3 120.56(16) . .

loop_
_geom_bond_atom_site_label_1
_geom_bond_atom_site_label_2
_geom_bond_distance
_geom_bond_site_symmetry_2
Mo1 C5 2.155(2) .
Mo1 C3 2.156(2) .
Mo1 C4 2.157(3) .
Mo1 C2 2.159(2) .
Mo1 C1 2.164(2) .
Mo1 C8 2.165(2) .
Mo1 C6 2.167(2) .
Mo1 C7 2.168(2) .
Cu2 N1 2.004(2) .
Cu2 N1 2.004(2) 2_757
Cu2 O2 2.0045(19) .
Cu2 O2 2.0045(19) 2_757
Cu2 O1 2.274(2) .
Cu2 O1 2.274(2) 2_757
Cu3 O3 1.9725(17) .
Cu3 O5 1.9884(17) .
Cu3 N3 1.9936(19) 2_656
Cu3 N9 2.0482(19) .
Cu3 N2 2.276(2) .
Cu3 O4 2.4401(17) .
C1 N1 1.146(3) .
C8 N8 1.147(3) .
C3 N3 1.139(3) .
N3 Cu3 1.9936(19) 2_656
C5 N5 1.147(3) .
C7 N7 1.147(3) .
C2 N2 1.150(3) .
C4 N4 1.154(3) .
C6 N6 1.143(3) .
O1 C11 1.231(3) .
C11 N11 1.336(4) .
C11 H11 1.02(3) .
N11 C12 1.447(4) .
N11 C13 1.455(4) .
C13 H13C 0.98 .
C13 H13B 0.98 .
C13 H13A 0.98 .
C12 H12B 0.98 .
C12 H12C 0.98 .
C12 H12A 0.98 .
O2 C21 1.234(3) .
C21 N21 1.322(4) .
C21 H21 1.06(3) .
N21 C22 1.450(4) .
N21 C23 1.460(4) .
C23 H23C 0.98 .
C23 H23B 0.98 .
C23 H23A 0.98 .
C22 H22A 0.98 .
C22 H22B 0.98 .
C22 H22C 0.98 .
O3 C31 1.268(3) .
C31 N31 1.306(3) .
C31 H31 0.97(3) .
N31 C32 1.458(4) .
N31 C33 1.467(3) .
C32 H32A 0.98 .
C32 H32B 0.98 .
C32 H32C 0.98 .
C33 H33A 0.98 .
C33 H33C 0.98 .
C33 H33B 0.98 .
O4 C41 1.245(3) .
C41 N41 1.325(3) .
C41 H41 0.97(3) .
N41 C42 1.456(3) .
N41 C43 1.457(4) .
C42 H42A 0.98 .
C42 H42C 0.98 .
C42 H42B 0.98 .
C43 H43C 0.98 .
C43 H43A 0.98 .
C43 H43B 0.98 .
O5 C51 1.256(3) .
C51 N51 1.311(4) .
C51 H51 0.94(3) .
C52 N51 1.460(4) .
C52 H52A 0.98 .
C52 H52C 0.98 .
C52 H52B 0.98 .
C53 N51 1.462(4) .
C53 H53C 0.98 .
C53 H53A 0.98 .
C53 H53B 0.98 .
C9 N9 1.338(3) .
C9 C10 1.385(3) 2_766
C9 H9 0.95 .
C10 N9 1.335(3) .
C10 C9 1.385(3) 2_766
C10 H10 0.95 .

loop_
_geom_torsion_atom_site_label_1
_geom_torsion_atom_site_label_2
_geom_torsion_atom_site_label_3
_geom_torsion_atom_site_label_4
_geom_torsion
_geom_torsion_site_symmetry_1
O3 Cu3 N2 C2 175.8(7) .
O5 Cu3 N2 C2 -4.4(7) .
N3 Cu3 N2 C2 -94.8(7) 2_656
N9 Cu3 N2 C2 86.1(7) .
N1 Cu2 O1 C11 -153.7(2) .
N1 Cu2 O1 C11 26.3(2) 2_757
O2 Cu2 O1 C11 -65.8(2) .
O2 Cu2 O1 C11 114.2(2) 2_757
Cu2 O1 C11 N11 172.46(19) .
O1 C11 N11 C12 -4.2(4) .
O1 C11 N11 C13 179.0(3) .
N1 Cu2 O2 C21 -153.4(2) .
N1 Cu2 O2 C21 26.6(2) 2_757
O1 Cu2 O2 C21 119.3(2) .
O1 Cu2 O2 C21 -60.7(2) 2_757
Cu2 O2 C21 N21 172.8(2) .
O2 C21 N21 C22 -2.2(4) .
O2 C21 N21 C23 177.2(3) .
N3 Cu3 O3 C31 48.64(18) 2_656
N9 Cu3 O3 C31 -127.98(18) .
N2 Cu3 O3 C31 139.26(17) .
O4 Cu3 O3 C31 -38.30(17) .
Cu3 O3 C31 N31 -147.1(2) .
O3 C31 N31 C32 2.3(4) .
O3 C31 N31 C33 -176.3(2) .
O3 Cu3 O4 C41 137.87(16) .
O5 Cu3 O4 C41 -42.33(16) .
N3 Cu3 O4 C41 48.47(17) 2_656
N9 Cu3 O4 C41 -132.90(17) .
Cu3 O4 C41 N41 147.8(2) .
O4 C41 N41 C42 -2.2(4) .
O4 C41 N41 C43 -179.2(3) .
N3 Cu3 O5 C51 43.02(19) 2_656
N9 Cu3 O5 C51 -140.50(19) .
N2 Cu3 O5 C51 -47.67(19) .
O4 Cu3 O5 C51 129.89(19) .
Cu3 O5 C51 N51 -157.48(19) .
O5 C51 N51 C52 4.7(4) .
O5 C51 N51 C53 -178.9(2) .
C9 C10 N9 C9 0.4(4) 2_766
C9 C10 N9 Cu3 178.13(19) 2_766
C10 C9 N9 C10 -0.4(4) 2_766
C10 C9 N9 Cu3 -178.17(19) 2_766
O3 Cu3 N9 C10 -95.09(19) .
O5 Cu3 N9 C10 92.59(19) .
N2 Cu3 N9 C10 3.0(2) .
O4 Cu3 N9 C10 175.07(19) .
O3 Cu3 N9 C9 82.51(19) .
O5 Cu3 N9 C9 -89.81(19) .
N2 Cu3 N9 C9 -179.40(19) .
O4 Cu3 N9 C9 -7.32(19) .
